data_2230162
loop_
_publ_author_name
'Shakuntala, K.'
'Foro, Sabine'
'Gowda, B. Thimme'

_publ_section_title
;
 <i>N</i>-(2-Chlorophenylsulfonyl)acetamide
;
_journal_coeditor_code VM2086
_journal_issue 5
_journal_name_full 'Acta Crystallographica Section E'
_journal_page_first o1097
_journal_paper_doi 10.1107/S1600536811012785
_journal_volume 67
_journal_year 2011
_chemical_formula_iupac 'C8 H8 Cl N O3 S'
_chemical_formula_moiety 'C8 H8 Cl N O3 S'
_chemical_formula_sum 'C8 H8 Cl N O3 S'
_chemical_formula_weight 233.66
_chemical_name_systematic
;
<i>N</i>-(2-Chlorophenylsulfonyl)acetamide
;
_space_group_IT_number 14
_symmetry_cell_setting monoclinic
_symmetry_space_group_name_Hall '-P 2yn'
_symmetry_space_group_name_H-M 'P 1 21/n 1'
_atom_sites_solution_hydrogens geom
_atom_sites_solution_primary direct
_atom_sites_solution_secondary difmap
_audit_creation_method SHELXL-97
_cell_angle_alpha 90.00
_cell_angle_beta 98.61(2)
_cell_angle_gamma 90.00
_cell_formula_units_Z 8
_cell_length_a 11.215(2)
_cell_length_b 9.393(2)
_cell_length_c 19.655(3)
_cell_measurement_reflns_used 1468
_cell_measurement_temperature 293(2)
_cell_measurement_theta_max 27.86
_cell_measurement_theta_min 2.56
_cell_volume 2047.2(7)
_computing_cell_refinement
;
CrysAlis RED (Oxford Diffraction, 2009)
;
_computing_data_collection
;
CrysAlis CCD (Oxford Diffraction, 2009)
;
_computing_data_reduction
;
CrysAlis RED (Oxford Diffraction, 2009)
;
_computing_molecular_graphics 'PLATON (Spek, 2009)'
_computing_publication_material 'SHELXL97 (Sheldrick, 2008)'
_computing_structure_refinement 'SHELXL97 (Sheldrick, 2008)'
_computing_structure_solution 'SHELXS97 (Sheldrick, 2008)'
_diffrn_ambient_temperature 293(2)
_diffrn_measured_fraction_theta_full 0.996
_diffrn_measured_fraction_theta_max 0.996
_diffrn_measurement_device_type
;
Oxford Diffraction Xcalibur diffractometer
with Sapphire CCD detector
;
_diffrn_measurement_method
;
Rotation method data acquisition using \w and \f
;
_diffrn_radiation_monochromator graphite
_diffrn_radiation_source 'fine-focus sealed tube'
_diffrn_radiation_type MoK\a
_diffrn_radiation_wavelength 0.71073
_diffrn_reflns_av_R_equivalents 0.0478
_diffrn_reflns_av_sigmaI/netI 0.1118
_diffrn_reflns_limit_h_max 14
_diffrn_reflns_limit_h_min -10
_diffrn_reflns_limit_k_max 11
_diffrn_reflns_limit_k_min -9
_diffrn_reflns_limit_l_max 19
_diffrn_reflns_limit_l_min -24
_diffrn_reflns_number 8327
_diffrn_reflns_theta_full 26.37
_diffrn_reflns_theta_max 26.37
_diffrn_reflns_theta_min 2.93
_diffrn_standards_decay_% 0
_exptl_absorpt_coefficient_mu 0.557
_exptl_absorpt_correction_T_max 0.9781
_exptl_absorpt_correction_T_min 0.9162
_exptl_absorpt_correction_type multi-scan
_exptl_absorpt_process_details '(CrysAlis RED; Oxford Diffraction, 2009)'
_exptl_crystal_colour colourless
_exptl_crystal_density_diffrn 1.516
_exptl_crystal_density_method 'not measured'
_exptl_crystal_description plate
_exptl_crystal_F_000 960
_exptl_crystal_size_max 0.16
_exptl_crystal_size_mid 0.16
_exptl_crystal_size_min 0.04
_refine_diff_density_max 0.260
_refine_diff_density_min -0.264
_refine_ls_extinction_method none
_refine_ls_goodness_of_fit_ref 0.949
_refine_ls_hydrogen_treatment mixed
_refine_ls_matrix_type full
_refine_ls_number_parameters 261
_refine_ls_number_reflns 4168
_refine_ls_number_restraints 2
_refine_ls_restrained_S_all 0.949
_refine_ls_R_factor_all 0.1541
_refine_ls_R_factor_gt 0.0566
_refine_ls_shift/su_max 0.000
_refine_ls_shift/su_mean 0.000
_refine_ls_structure_factor_coef Fsqd
_refine_ls_weighting_details 'calc w=1/[\s^2^(Fo^2^)+(0.0348P)^2^+0.0000P] where P=(Fo^2^+2Fc^2^)/3'
_refine_ls_weighting_scheme calc
_refine_ls_wR_factor_gt 0.0792
_refine_ls_wR_factor_ref 0.0987
_reflns_number_gt 1942
_reflns_number_total 4168
_reflns_threshold_expression I>2\s(I)
_cod_data_source_file vm2086.cif
_cod_data_source_block I
_cod_original_cell_volume 2047.2(6)
_cod_original_sg_symbol_H-M 'P 21/n'
_cod_database_code 2230162
_cod_database_fobs_code 2230162

loop_
_symmetry_equiv_pos_as_xyz
'x, y, z'
'-x+1/2, y+1/2, -z+1/2'
'-x, -y, -z'
'x-1/2, -y-1/2, z-1/2'

loop_
_atom_site_type_symbol
_atom_site_label
_atom_site_fract_x
_atom_site_fract_y
_atom_site_fract_z
_atom_site_U_iso_or_equiv
_atom_site_adp_type
_atom_site_calc_flag
_atom_site_refinement_flags
_atom_site_occupancy
_atom_site_disorder_assembly
_atom_site_disorder_group
Cl Cl1 0.51810(9) 0.17437(11) 0.37185(7) 0.0865(4) Uani d . 1 . .
S S1 0.27802(8) 0.36595(10) 0.38303(5) 0.0430(3) Uani d . 1 . .
O O1 0.19970(19) 0.4751(2) 0.39993(13) 0.0544(7) Uani d . 1 . .
O O2 0.27435(19) 0.2294(2) 0.41421(12) 0.0536(7) Uani d . 1 . .
O O3 0.2486(2) 0.5660(3) 0.26563(13) 0.0541(7) Uani d . 1 . .
N N1 0.2528(2) 0.3364(3) 0.29999(16) 0.0379(8) Uani d D 1 . .
H H1N 0.248(3) 0.249(2) 0.2887(17) 0.045 Uiso d D 1 . .
C C1 0.4262(3) 0.4343(4) 0.39817(17) 0.0374(9) Uani d . 1 . .
C C2 0.5274(3) 0.3523(4) 0.39431(19) 0.0474(10) Uani d . 1 . .
C C3 0.6403(3) 0.4118(5) 0.4089(2) 0.0562(11) Uani d . 1 . .
H H3 0.7082 0.3568 0.4057 0.067 Uiso calc R 1 . .
C C4 0.6532(3) 0.5523(5) 0.4280(2) 0.0572(11) Uani d . 1 . .
H H4 0.7298 0.5916 0.4388 0.069 Uiso calc R 1 . .
C C5 0.5534(4) 0.6345(4) 0.43133(19) 0.0549(11) Uani d . 1 . .
H H5 0.5623 0.7299 0.4437 0.066 Uiso calc R 1 . .
C C6 0.4403(3) 0.5763(4) 0.41646(18) 0.0455(10) Uani d . 1 . .
H H6 0.3727 0.6325 0.4187 0.055 Uiso calc R 1 . .
C C7 0.2354(3) 0.4414(4) 0.2506(2) 0.0382(9) Uani d . 1 . .
C C8 0.1998(3) 0.3873(4) 0.17924(19) 0.0552(11) Uani d . 1 . .
H H8A 0.2523 0.3105 0.1709 0.066 Uiso calc R 1 . .
H H8B 0.2062 0.4627 0.1470 0.066 Uiso calc R 1 . .
H H8C 0.1181 0.3537 0.1738 0.066 Uiso calc R 1 . .
Cl Cl2 0.71788(9) 0.38447(10) 0.10127(6) 0.0742(4) Uani d . 1 . .
S S2 0.55209(8) 0.57945(11) 0.18903(6) 0.0530(3) Uani d . 1 . .
O O4 0.4912(2) 0.4460(3) 0.18511(14) 0.0686(8) Uani d . 1 . .
O O5 0.5000(2) 0.7009(3) 0.21600(15) 0.0696(8) Uani d . 1 . .
O O6 0.7597(2) 0.7639(3) 0.22798(14) 0.0606(8) Uani d . 1 . .
N N2 0.6830(3) 0.5457(3) 0.23640(17) 0.0460(8) Uani d D 1 . .
H H2N 0.693(3) 0.460(2) 0.2471(18) 0.055 Uiso d D 1 . .
C C9 0.5848(3) 0.6257(4) 0.10696(19) 0.0399(9) Uani d . 1 . .
C C10 0.6495(3) 0.5395(4) 0.0678(2) 0.0477(10) Uani d . 1 . .
C C11 0.6630(3) 0.5774(5) 0.0015(2) 0.0643(12) Uani d . 1 . .
H H11 0.7069 0.5194 -0.0241 0.077 Uiso calc R 1 . .
C C12 0.6121(4) 0.6996(5) -0.0266(2) 0.0698(13) Uani d . 1 . .
H H12 0.6203 0.7244 -0.0715 0.084 Uiso calc R 1 . .
C C13 0.5487(3) 0.7862(4) 0.0114(3) 0.0652(13) Uani d . 1 . .
H H13 0.5151 0.8702 -0.0077 0.078 Uiso calc R 1 . .
C C14 0.5342(3) 0.7500(4) 0.0776(2) 0.0530(11) Uani d . 1 . .
H H14 0.4903 0.8091 0.1026 0.064 Uiso calc R 1 . .
C C15 0.7731(3) 0.6440(4) 0.2501(2) 0.0486(10) Uani d . 1 . .
C C16 0.8857(3) 0.5899(4) 0.2931(2) 0.0636(12) Uani d . 1 . .
H H16A 0.8666 0.5536 0.3358 0.076 Uiso calc R 1 . .
H H16B 0.9429 0.6662 0.3021 0.076 Uiso calc R 1 . .
H H16C 0.9199 0.5151 0.2688 0.076 Uiso calc R 1 . .

loop_
_atom_site_aniso_label
_atom_site_aniso_U_11
_atom_site_aniso_U_22
_atom_site_aniso_U_33
_atom_site_aniso_U_12
_atom_site_aniso_U_13
_atom_site_aniso_U_23
Cl1 0.0709(7) 0.0570(7) 0.1361(13) -0.0036(6) 0.0295(7) -0.0294(8)
S1 0.0420(5) 0.0432(6) 0.0434(7) -0.0090(5) 0.0055(4) -0.0003(5)
O1 0.0476(15) 0.0558(17) 0.0618(19) -0.0011(12) 0.0151(12) -0.0133(15)
O2 0.0601(15) 0.0492(16) 0.051(2) -0.0157(12) 0.0075(13) 0.0148(14)
O3 0.0791(17) 0.0272(15) 0.054(2) -0.0058(13) 0.0025(13) 0.0003(14)
N1 0.0472(17) 0.0241(16) 0.039(2) -0.0065(14) -0.0047(14) -0.0022(17)
C1 0.040(2) 0.037(2) 0.034(2) -0.0069(17) 0.0015(16) -0.0035(19)
C2 0.048(2) 0.049(2) 0.046(3) -0.0083(19) 0.0077(18) -0.005(2)
C3 0.041(2) 0.071(3) 0.057(3) -0.004(2) 0.0120(18) -0.002(3)
C4 0.050(3) 0.072(3) 0.048(3) -0.028(2) 0.0022(19) 0.005(3)
C5 0.062(3) 0.053(3) 0.048(3) -0.021(2) 0.002(2) 0.003(2)
C6 0.048(2) 0.045(2) 0.042(3) -0.0023(19) 0.0035(17) 0.005(2)
C7 0.038(2) 0.031(2) 0.045(3) -0.0024(17) 0.0037(17) -0.001(2)
C8 0.073(3) 0.046(3) 0.045(3) 0.004(2) 0.000(2) 0.002(2)
Cl2 0.0904(8) 0.0504(7) 0.0851(10) 0.0276(6) 0.0237(6) -0.0008(6)
S2 0.0460(6) 0.0515(7) 0.0632(8) 0.0038(5) 0.0141(5) -0.0027(6)
O4 0.0527(15) 0.0630(19) 0.091(2) -0.0193(14) 0.0146(14) 0.0033(17)
O5 0.0653(17) 0.0676(19) 0.081(2) 0.0259(14) 0.0283(15) -0.0087(17)
O6 0.0748(18) 0.0335(16) 0.069(2) -0.0025(14) -0.0023(14) -0.0024(16)
N2 0.0552(19) 0.0281(17) 0.054(2) 0.0019(16) 0.0048(16) 0.0010(18)
C9 0.0354(19) 0.037(2) 0.046(3) 0.0006(17) 0.0034(17) -0.004(2)
C10 0.047(2) 0.039(2) 0.055(3) 0.0045(18) 0.001(2) -0.003(2)
C11 0.074(3) 0.059(3) 0.060(4) 0.005(2) 0.013(2) -0.004(3)
C12 0.091(3) 0.067(3) 0.049(3) 0.000(3) 0.001(3) 0.000(3)
C13 0.069(3) 0.051(3) 0.068(4) 0.006(2) -0.014(3) 0.008(3)
C14 0.044(2) 0.046(3) 0.066(4) 0.0048(19) -0.001(2) -0.006(3)
C15 0.056(3) 0.039(2) 0.050(3) 0.003(2) 0.005(2) -0.008(2)
C16 0.070(3) 0.054(3) 0.061(3) 0.004(2) -0.009(2) 0.005(2)

loop_
_atom_type_symbol
_atom_type_description
_atom_type_scat_dispersion_real
_atom_type_scat_dispersion_imag
_atom_type_scat_source
C C 0.0033 0.0016 'International Tables Vol C Tables 4.2.6.8 and 6.1.1.4'
H H 0.0000 0.0000 'International Tables Vol C Tables 4.2.6.8 and 6.1.1.4'
Cl Cl 0.1484 0.1585 'International Tables Vol C Tables 4.2.6.8 and 6.1.1.4'
N N 0.0061 0.0033 'International Tables Vol C Tables 4.2.6.8 and 6.1.1.4'
O O 0.0106 0.0060 'International Tables Vol C Tables 4.2.6.8 and 6.1.1.4'
S S 0.1246 0.1234 'International Tables Vol C Tables 4.2.6.8 and 6.1.1.4'

loop_
_geom_angle_atom_site_label_1
_geom_angle_atom_site_label_2
_geom_angle_atom_site_label_3
_geom_angle_site_symmetry_1
_geom_angle_site_symmetry_3
_geom_angle
_geom_angle_publ_flag
O1 S1 O2 . . 119.34(15) ?
O1 S1 N1 . . 109.54(15) ?
O2 S1 N1 . . 105.33(15) ?
O1 S1 C1 . . 107.31(16) ?
O2 S1 C1 . . 110.00(15) ?
N1 S1 C1 . . 104.32(15) ?
C7 N1 S1 . . 124.5(2) ?
C7 N1 H1N . . 121(2) ?
S1 N1 H1N . . 115(2) ?
C2 C1 C6 . . 119.2(3) ?
C2 C1 S1 . . 123.2(3) ?
C6 C1 S1 . . 117.5(3) ?
C3 C2 C1 . . 120.0(3) ?
C3 C2 Cl1 . . 117.7(3) ?
C1 C2 Cl1 . . 122.3(3) ?
C2 C3 C4 . . 120.2(4) ?
C2 C3 H3 . . 119.9 ?
C4 C3 H3 . . 119.9 ?
C5 C4 C3 . . 120.1(3) ?
C5 C4 H4 . . 120.0 ?
C3 C4 H4 . . 120.0 ?
C4 C5 C6 . . 120.1(4) ?
C4 C5 H5 . . 120.0 ?
C6 C5 H5 . . 120.0 ?
C5 C6 C1 . . 120.4(3) ?
C5 C6 H6 . . 119.8 ?
C1 C6 H6 . . 119.8 ?
O3 C7 N1 . . 121.4(3) ?
O3 C7 C8 . . 124.4(4) ?
N1 C7 C8 . . 114.1(3) ?
C7 C8 H8A . . 109.5 ?
C7 C8 H8B . . 109.5 ?
H8A C8 H8B . . 109.5 ?
C7 C8 H8C . . 109.5 ?
H8A C8 H8C . . 109.5 ?
H8B C8 H8C . . 109.5 ?
O5 S2 O4 . . 120.45(16) ?
O5 S2 N2 . . 108.97(17) ?
O4 S2 N2 . . 103.94(16) ?
O5 S2 C9 . . 107.31(17) ?
O4 S2 C9 . . 109.35(17) ?
N2 S2 C9 . . 105.95(16) ?
C15 N2 S2 . . 123.5(2) ?
C15 N2 H2N . . 123(2) ?
S2 N2 H2N . . 113(2) ?
C14 C9 C10 . . 118.3(4) ?
C14 C9 S2 . . 117.4(3) ?
C10 C9 S2 . . 124.0(3) ?
C11 C10 C9 . . 120.7(3) ?
C11 C10 Cl2 . . 118.1(3) ?
C9 C10 Cl2 . . 121.2(3) ?
C12 C11 C10 . . 120.1(4) ?
C12 C11 H11 . . 120.0 ?
C10 C11 H11 . . 120.0 ?
C11 C12 C13 . . 119.9(4) ?
C11 C12 H12 . . 120.0 ?
C13 C12 H12 . . 120.0 ?
C12 C13 C14 . . 120.8(4) ?
C12 C13 H13 . . 119.6 ?
C14 C13 H13 . . 119.6 ?
C13 C14 C9 . . 120.1(4) ?
C13 C14 H14 . . 119.9 ?
C9 C14 H14 . . 119.9 ?
O6 C15 N2 . . 120.6(3) ?
O6 C15 C16 . . 124.6(3) ?
N2 C15 C16 . . 114.7(3) ?
C15 C16 H16A . . 109.5 ?
C15 C16 H16B . . 109.5 ?
H16A C16 H16B . . 109.5 ?
C15 C16 H16C . . 109.5 ?
H16A C16 H16C . . 109.5 ?
H16B C16 H16C . . 109.5 ?

loop_
_geom_bond_atom_site_label_1
_geom_bond_atom_site_label_2
_geom_bond_site_symmetry_2
_geom_bond_distance
_geom_bond_publ_flag
Cl1 C2 . 1.728(4) ?
S1 O1 . 1.421(2) ?
S1 O2 . 1.425(2) ?
S1 N1 . 1.638(3) ?
S1 C1 . 1.765(3) ?
O3 C7 . 1.210(4) ?
N1 C7 . 1.377(4) ?
N1 H1N . 0.850(17) ?
C1 C2 . 1.383(4) ?
C1 C6 . 1.384(4) ?
C2 C3 . 1.375(4) ?
C3 C4 . 1.375(5) ?
C3 H3 . 0.9300 ?
C4 C5 . 1.369(5) ?
C4 H4 . 0.9300 ?
C5 C6 . 1.373(4) ?
C5 H5 . 0.9300 ?
C6 H6 . 0.9300 ?
C7 C8 . 1.490(5) ?
C8 H8A . 0.9600 ?
C8 H8B . 0.9600 ?
C8 H8C . 0.9600 ?
Cl2 C10 . 1.729(4) ?
S2 O5 . 1.420(2) ?
S2 O4 . 1.424(2) ?
S2 N2 . 1.647(3) ?
S2 C9 . 1.761(4) ?
O6 C15 . 1.209(4) ?
N2 C15 . 1.366(4) ?
N2 H2N . 0.835(17) ?
C9 C14 . 1.386(4) ?
C9 C10 . 1.393(5) ?
C10 C11 . 1.382(5) ?
C11 C12 . 1.361(5) ?
C11 H11 . 0.9300 ?
C12 C13 . 1.373(5) ?
C12 H12 . 0.9300 ?
C13 C14 . 1.377(5) ?
C13 H13 . 0.9300 ?
C14 H14 . 0.9300 ?
C15 C16 . 1.499(4) ?
C16 H16A . 0.9600 ?
C16 H16B . 0.9600 ?
C16 H16C . 0.9600 ?

loop_
_geom_hbond_atom_site_label_D
_geom_hbond_atom_site_label_H
_geom_hbond_atom_site_label_A
_geom_hbond_site_symmetry_A
_geom_hbond_distance_DH
_geom_hbond_distance_HA
_geom_hbond_distance_DA
_geom_hbond_angle_DHA
N1 H1N O3 2_545 0.850(17) 2.03(2) 2.848(4) 162(3)
N2 H2N O6 2_645 0.835(17) 1.960(19) 2.788(4) 172(3)

loop_
_geom_torsion_atom_site_label_1
_geom_torsion_atom_site_label_2
_geom_torsion_atom_site_label_3
_geom_torsion_atom_site_label_4
_geom_torsion_site_symmetry_1
_geom_torsion_site_symmetry_2
_geom_torsion_site_symmetry_3
_geom_torsion_site_symmetry_4
_geom_torsion
_geom_torsion_publ_flag
O1 S1 N1 C7 . . . . 42.9(3) ?
O2 S1 N1 C7 . . . . 172.5(2) ?
C1 S1 N1 C7 . . . . -71.7(3) ?
O1 S1 C1 C2 . . . . 172.8(3) ?
O2 S1 C1 C2 . . . . 41.5(3) ?
N1 S1 C1 C2 . . . . -71.0(3) ?
O1 S1 C1 C6 . . . . -5.5(3) ?
O2 S1 C1 C6 . . . . -136.8(3) ?
N1 S1 C1 C6 . . . . 110.7(3) ?
C6 C1 C2 C3 . . . . 0.3(5) ?
S1 C1 C2 C3 . . . . -178.0(3) ?
C6 C1 C2 Cl1 . . . . -180.0(3) ?
S1 C1 C2 Cl1 . . . . 1.8(5) ?
C1 C2 C3 C4 . . . . 0.8(6) ?
Cl1 C2 C3 C4 . . . . -179.0(3) ?
C2 C3 C4 C5 . . . . -1.4(6) ?
C3 C4 C5 C6 . . . . 1.0(6) ?
C4 C5 C6 C1 . . . . 0.1(6) ?
C2 C1 C6 C5 . . . . -0.7(5) ?
S1 C1 C6 C5 . . . . 177.7(3) ?
S1 N1 C7 O3 . . . . 6.9(4) ?
S1 N1 C7 C8 . . . . -173.2(2) ?
O5 S2 N2 C15 . . . . -54.0(3) ?
O4 S2 N2 C15 . . . . 176.4(3) ?
C9 S2 N2 C15 . . . . 61.2(3) ?
O5 S2 C9 C14 . . . . -13.5(3) ?
O4 S2 C9 C14 . . . . 118.8(3) ?
N2 S2 C9 C14 . . . . -129.8(3) ?
O5 S2 C9 C10 . . . . 172.2(3) ?
O4 S2 C9 C10 . . . . -55.6(3) ?
N2 S2 C9 C10 . . . . 55.9(3) ?
C14 C9 C10 C11 . . . . 0.2(5) ?
S2 C9 C10 C11 . . . . 174.5(3) ?
C14 C9 C10 Cl2 . . . . 178.7(2) ?
S2 C9 C10 Cl2 . . . . -6.9(4) ?
C9 C10 C11 C12 . . . . -0.5(6) ?
Cl2 C10 C11 C12 . . . . -179.1(3) ?
C10 C11 C12 C13 . . . . 0.9(6) ?
C11 C12 C13 C14 . . . . -0.9(6) ?
C12 C13 C14 C9 . . . . 0.7(6) ?
C10 C9 C14 C13 . . . . -0.3(5) ?
S2 C9 C14 C13 . . . . -175.0(3) ?
S2 N2 C15 O6 . . . . 0.7(5) ?
S2 N2 C15 C16 . . . . -178.8(3) ?
